data_2017151
loop_
_publ_author_name
'Castillo, Juan C.'
'Abon\'ia, Rodrigo'
'Cobo, Justo'
'Glidewell, Christopher'

_publ_section_title
;
 Seven 5-benzylamino-3-<i>tert</i>-butyl-1-phenyl-1<i>H</i>-pyrazoles:
 unexpected isomorphisms, and hydrogen-bonded supramolecular structures
 in zero, one and two dimensions
;
_journal_coeditor_code SK3324
_journal_issue 6
_journal_name_full 'Acta Crystallographica Section C'
_journal_page_first o303
_journal_page_last o310
_journal_paper_doi 10.1107/S0108270109018964
_journal_volume 65
_journal_year 2009
_chemical_formula_iupac 'C21 H25 N3'
_chemical_formula_moiety 'C21 H25 N3'
_chemical_formula_sum 'C21 H25 N3'
_chemical_formula_weight 319.44
_chemical_name_systematic
;
3-<i>tert</i>-butyl-5-(4-methylbenzylamino)-1-phenyl-1<i>H</i>-pyrazole
;
_space_group_IT_number 96
_symmetry_cell_setting tetragonal
_symmetry_space_group_name_Hall 'P 4nw 2abw'
_symmetry_space_group_name_H-M 'P 43 21 2'
_atom_sites_solution_hydrogens geom
_atom_sites_solution_primary direct
_atom_sites_solution_secondary difmap
_cell_angle_alpha 90.00
_cell_angle_beta 90.00
_cell_angle_gamma 90.00
_cell_formula_units_Z 8
_cell_length_a 10.7749(13)
_cell_length_b 10.7749(13)
_cell_length_c 30.868(3)
_cell_measurement_reflns_used 2412
_cell_measurement_temperature 120(2)
_cell_measurement_theta_max 27.49
_cell_measurement_theta_min 2.98
_cell_volume 3583.7(7)
_computing_cell_refinement 'DIRAX/LSQ (Duisenberg <i>et al.</i>,  2000)'
_computing_data_collection 'COLLECT (Hooft, 1999)'
_computing_data_reduction 'EVALCCD (Duisenberg <i>et al.</i>,  2003)'
_computing_molecular_graphics 'PLATON (Spek, 2009)'
_computing_publication_material 'SHELXL97 (Sheldrick, 2008) and PLATON (Spek, 2009)'
_computing_structure_refinement 'SHELXL97 (Sheldrick, 2008)'
_computing_structure_solution 'SIR2004 (Burla <i>et al.</i>,  2005)'
_diffrn_ambient_temperature 120(2)
_diffrn_detector_area_resol_mean 9.091
_diffrn_measured_fraction_theta_full 0.989
_diffrn_measured_fraction_theta_max 0.984
_diffrn_measurement_device_type 'Bruker--Nonius KappaCCD'
_diffrn_measurement_method '\f and \w'
_diffrn_radiation_monochromator graphite
_diffrn_radiation_source 'Bruker--Nonius FR591 rotating anode'
_diffrn_radiation_type 'Mo K\a'
_diffrn_radiation_wavelength 0.71073
_diffrn_reflns_av_R_equivalents 0.0752
_diffrn_reflns_av_sigmaI/netI 0.0699
_diffrn_reflns_limit_h_max 13
_diffrn_reflns_limit_h_min -13
_diffrn_reflns_limit_k_max 12
_diffrn_reflns_limit_k_min -12
_diffrn_reflns_limit_l_max 40
_diffrn_reflns_limit_l_min -27
_diffrn_reflns_number 22266
_diffrn_reflns_theta_full 25.24
_diffrn_reflns_theta_max 27.49
_diffrn_reflns_theta_min 2.98
_diffrn_standards_decay_% 0
_diffrn_standards_number 0
_exptl_absorpt_coefficient_mu 0.071
_exptl_absorpt_correction_T_max 0.983
_exptl_absorpt_correction_T_min 0.949
_exptl_absorpt_correction_type multi-scan
_exptl_absorpt_process_details '(SADABS; Sheldrick, 2003)'
_exptl_crystal_colour colourless
_exptl_crystal_density_diffrn 1.184
_exptl_crystal_density_method 'not measured'
_exptl_crystal_description block
_exptl_crystal_F_000 1376
_exptl_crystal_size_max 0.37
_exptl_crystal_size_mid 0.27
_exptl_crystal_size_min 0.24
_refine_diff_density_max 0.203
_refine_diff_density_min -0.298
_refine_ls_extinction_method none
_refine_ls_goodness_of_fit_ref 1.122
_refine_ls_hydrogen_treatment constr
_refine_ls_matrix_type full
_refine_ls_number_parameters 221
_refine_ls_number_reflns 2412
_refine_ls_number_restraints 0
_refine_ls_restrained_S_all 1.122
_refine_ls_R_factor_all 0.1056
_refine_ls_R_factor_gt 0.0515
_refine_ls_shift/su_max 0.001
_refine_ls_shift/su_mean 0.000
_refine_ls_structure_factor_coef Fsqd
_refine_ls_weighting_details 'w=1/[\s^2^(Fo^2^)+(0.0473P)^2^+0.8586P] where P=(Fo^2^+2Fc^2^)/3'
_refine_ls_weighting_scheme calc
_refine_ls_wR_factor_gt 0.0994
_refine_ls_wR_factor_ref 0.1188
_reflns_number_gt 1598
_reflns_number_total 2412
_reflns_threshold_expression I>2\s(I)
_cod_data_source_file sk3324.cif
_cod_data_source_block II
_cod_depositor_comments
;
The following automatic conversions were performed:
'_exptl_absorpt_correction_type' value 'Multi-scan' changed to
'multi-scan' according to
'/home/saulius/struct/CIF-dictionaries/cif_core.dic' dictionary named
'cif_core.dic' version 2.4.1 from 2010-06-29.

Automatic conversion script
Id: cif_fix_enum 1527 2010-12-29 10:47:43Z saulius 

The following automatic conversions were performed:

'_exptl_absorpt_correction_type' value 'Multi-scan' changed to
'multi-scan' according to
/home/saulius/struct/CIF-dictionaries/cif_core.dic dictionary named
'cif_core.dic' version 2.4.1 from 2010-06-29.

Automatic conversion script
Id: cif_fix_values 1715 2011-07-08 13:25:40Z adriana 
;
_cod_original_cell_volume 3583.6(7)
_cod_database_code 2017151
_cod_database_fobs_code 2017151

loop_
_symmetry_equiv_pos_as_xyz
'x, y, z'
'-x, -y, z+1/2'
'x+1/2, -y+1/2, -z+1/4'
'-x+1/2, y+1/2, -z+3/4'
'-y, -x, -z+1/2'
'y, x, -z'
'y+1/2, -x+1/2, z+1/4'
'-y+1/2, x+1/2, z+3/4'

loop_
_atom_site_type_symbol
_atom_site_label
_atom_site_fract_x
_atom_site_fract_y
_atom_site_fract_z
_atom_site_U_iso_or_equiv
_atom_site_adp_type
_atom_site_calc_flag
_atom_site_refinement_flags
_atom_site_occupancy
_atom_site_disorder_assembly
_atom_site_disorder_group
N N1 0.6755(2) 0.1622(2) 0.46533(7) 0.0207(6) Uani d . 1 . .
N N2 0.7693(2) 0.0822(2) 0.45423(7) 0.0206(6) Uani d . 1 . .
C C3 0.7206(3) 0.0090(3) 0.42443(8) 0.0202(7) Uani d . 1 . .
C C4 0.5959(3) 0.0387(3) 0.41657(9) 0.0221(7) Uani d . 1 . .
H H4 0.5414 -0.0005 0.3966 0.026 Uiso calc R 1 . .
C C5 0.5690(3) 0.1356(3) 0.44345(8) 0.0190(6) Uani d . 1 . .
C C11 0.6954(3) 0.2449(3) 0.50004(8) 0.0197(7) Uani d . 1 . .
C C12 0.6366(3) 0.3584(3) 0.50237(9) 0.0234(7) Uani d . 1 . .
H H12 0.5832 0.3848 0.4797 0.028 Uiso calc R 1 . .
C C13 0.6562(3) 0.4331(3) 0.53798(9) 0.0291(8) Uani d . 1 . .
H H13 0.6145 0.5106 0.5400 0.035 Uiso calc R 1 . .
C C14 0.7349(3) 0.3968(3) 0.57046(9) 0.0300(8) Uani d . 1 . .
H H14 0.7471 0.4485 0.5950 0.036 Uiso calc R 1 . .
C C15 0.7958(3) 0.2859(3) 0.56735(9) 0.0293(8) Uani d . 1 . .
H H15 0.8514 0.2613 0.5897 0.035 Uiso calc R 1 . .
C C16 0.7774(3) 0.2094(3) 0.53224(8) 0.0256(7) Uani d . 1 . .
H H16 0.8207 0.1328 0.5301 0.031 Uiso calc R 1 . .
C C31 0.8006(3) -0.0872(3) 0.40309(8) 0.0218(7) Uani d . 1 . .
C C32 0.7220(3) -0.1920(3) 0.38577(11) 0.0366(9) Uani d . 1 . .
H H32A 0.6773 -0.2315 0.4097 0.055 Uiso calc R 1 . .
H H32B 0.7754 -0.2533 0.3716 0.055 Uiso calc R 1 . .
H H32C 0.6622 -0.1591 0.3648 0.055 Uiso calc R 1 . .
C C33 0.8954(4) -0.1373(4) 0.43462(10) 0.0441(10) Uani d . 1 . .
H H33A 0.9448 -0.0685 0.4463 0.066 Uiso calc R 1 . .
H H33B 0.9502 -0.1959 0.4197 0.066 Uiso calc R 1 . .
H H33C 0.8528 -0.1798 0.4584 0.066 Uiso calc R 1 . .
C C34 0.8705(3) -0.0266(3) 0.36534(10) 0.0383(9) Uani d . 1 . .
H H34A 0.8107 0.0076 0.3446 0.057 Uiso calc R 1 . .
H H34B 0.9222 -0.0890 0.3509 0.057 Uiso calc R 1 . .
H H34C 0.9234 0.0403 0.3764 0.057 Uiso calc R 1 . .
N N51 0.4617(2) 0.2027(2) 0.44928(7) 0.0221(6) Uani d . 1 . .
H H51 0.4505 0.2182 0.4770 0.027 Uiso d R 1 . .
C C51 0.2467(3) 0.2452(3) 0.43416(9) 0.0228(7) Uani d . 1 . .
C C52 0.1322(3) 0.2013(3) 0.44692(9) 0.0281(8) Uani d . 1 . .
H H52 0.1201 0.1146 0.4505 0.034 Uiso calc R 1 . .
C C53 0.0347(3) 0.2821(3) 0.45460(9) 0.0292(8) Uani d . 1 . .
H H53 -0.0434 0.2500 0.4634 0.035 Uiso calc R 1 . .
C C54 0.0491(3) 0.4084(3) 0.44962(9) 0.0255(8) Uani d . 1 . .
C C55 0.1625(3) 0.4516(3) 0.43583(8) 0.0246(7) Uani d . 1 . .
H H55 0.1738 0.5381 0.4314 0.030 Uiso calc R 1 . .
C C56 0.2606(3) 0.3714(3) 0.42826(9) 0.0257(8) Uani d . 1 . .
H H56 0.3382 0.4036 0.4189 0.031 Uiso calc R 1 . .
C C57 0.3535(3) 0.1596(3) 0.42651(10) 0.0286(8) Uani d . 1 . .
H H571 0.3318 0.0752 0.4366 0.034 Uiso calc R 1 . .
H H572 0.3716 0.1553 0.3951 0.034 Uiso calc R 1 . .
C C58 -0.0538(3) 0.4969(4) 0.46037(11) 0.0385(9) Uani d . 1 . .
H H58A -0.0282 0.5503 0.4845 0.058 Uiso calc R 1 . .
H H58B -0.1280 0.4500 0.4687 0.058 Uiso calc R 1 . .
H H58C -0.0723 0.5483 0.4350 0.058 Uiso calc R 1 . .

loop_
_atom_site_aniso_label
_atom_site_aniso_U_11
_atom_site_aniso_U_22
_atom_site_aniso_U_33
_atom_site_aniso_U_12
_atom_site_aniso_U_13
_atom_site_aniso_U_23
N1 0.0201(15) 0.0219(14) 0.0200(11) 0.0023(12) -0.0001(11) -0.0044(11)
N2 0.0201(14) 0.0200(14) 0.0218(11) 0.0045(12) 0.0013(11) -0.0034(11)
C3 0.0248(18) 0.0164(16) 0.0193(12) 0.0008(14) -0.0010(13) 0.0012(12)
C4 0.0222(17) 0.0239(18) 0.0201(13) -0.0012(15) -0.0010(13) 0.0017(14)
C5 0.0192(17) 0.0184(17) 0.0193(12) 0.0012(14) -0.0004(13) 0.0016(13)
C11 0.0211(16) 0.0203(16) 0.0177(12) -0.0019(14) 0.0025(13) -0.0019(13)
C12 0.0215(18) 0.0265(19) 0.0223(14) 0.0005(14) 0.0008(14) -0.0009(14)
C13 0.0313(19) 0.0220(18) 0.0339(16) -0.0005(16) 0.0039(16) -0.0082(15)
C14 0.030(2) 0.034(2) 0.0264(14) -0.0061(17) 0.0012(15) -0.0131(16)
C15 0.0271(19) 0.041(2) 0.0197(13) -0.0043(17) -0.0018(14) -0.0034(15)
C16 0.0217(18) 0.0305(19) 0.0245(14) 0.0037(15) 0.0030(14) 0.0002(15)
C31 0.0228(18) 0.0177(17) 0.0247(13) 0.0031(15) 0.0009(13) 0.0006(13)
C32 0.032(2) 0.028(2) 0.0492(19) -0.0014(17) 0.0068(17) -0.0153(17)
C33 0.050(2) 0.046(2) 0.0363(18) 0.027(2) -0.0096(18) -0.0141(18)
C34 0.038(2) 0.036(2) 0.0410(18) 0.0035(18) 0.0176(18) -0.0029(17)
N51 0.0196(14) 0.0258(15) 0.0208(11) 0.0022(12) 0.0003(11) -0.0052(11)
C51 0.0196(17) 0.0254(18) 0.0234(13) 0.0007(14) -0.0035(13) -0.0023(14)
C52 0.028(2) 0.0236(19) 0.0330(16) -0.0048(16) -0.0043(15) 0.0029(15)
C53 0.0192(18) 0.038(2) 0.0302(15) -0.0023(17) 0.0010(14) 0.0012(16)
C54 0.0202(18) 0.037(2) 0.0192(13) 0.0052(16) -0.0027(13) -0.0060(15)
C55 0.0270(19) 0.0241(18) 0.0227(13) 0.0001(16) -0.0031(14) -0.0049(14)
C56 0.0233(18) 0.034(2) 0.0201(13) -0.0031(16) -0.0007(14) -0.0065(14)
C57 0.0249(18) 0.0279(19) 0.0330(16) 0.0030(16) -0.0061(15) -0.0092(16)
C58 0.024(2) 0.053(2) 0.0382(18) 0.0081(18) -0.0015(16) -0.0089(18)

loop_
_atom_type_symbol
_atom_type_description
_atom_type_scat_dispersion_real
_atom_type_scat_dispersion_imag
_atom_type_scat_source
C C 0.0033 0.0016 'International Tables Vol C Tables 4.2.6.8 and 6.1.1.4'
H H 0.0000 0.0000 'International Tables Vol C Tables 4.2.6.8 and 6.1.1.4'
N N 0.0061 0.0033 'International Tables Vol C Tables 4.2.6.8 and 6.1.1.4'

loop_
_geom_angle_atom_site_label_1
_geom_angle_atom_site_label_2
_geom_angle_atom_site_label_3
_geom_angle_site_symmetry_1
_geom_angle_site_symmetry_3
_geom_angle
_geom_angle_publ_flag
C5 N1 N2 . . 111.4(2) ?
C5 N1 C11 . . 129.6(2) ?
N2 N1 C11 . . 118.3(2) ?
C3 N2 N1 . . 104.9(2) ?
N2 C3 C4 . . 111.4(3) ?
N2 C3 C31 . . 119.4(3) ?
C4 C3 C31 . . 129.2(3) ?
C5 C4 C3 . . 105.8(3) ?
C5 C4 H4 . . 127.1 ?
C3 C4 H4 . . 127.1 ?
N1 C5 C4 . . 106.4(3) ?
N1 C5 N51 . . 122.2(2) ?
C4 C5 N51 . . 131.3(3) ?
C12 C11 C16 . . 120.1(3) ?
C12 C11 N1 . . 122.0(3) ?
C16 C11 N1 . . 117.9(3) ?
C11 C12 C13 . . 119.3(3) ?
C11 C12 H12 . . 120.4 ?
C13 C12 H12 . . 120.4 ?
C14 C13 C12 . . 120.8(3) ?
C14 C13 H13 . . 119.6 ?
C12 C13 H13 . . 119.6 ?
C15 C14 C13 . . 119.7(3) ?
C15 C14 H14 . . 120.2 ?
C13 C14 H14 . . 120.2 ?
C14 C15 C16 . . 120.7(3) ?
C14 C15 H15 . . 119.7 ?
C16 C15 H15 . . 119.7 ?
C15 C16 C11 . . 119.5(3) ?
C15 C16 H16 . . 120.3 ?
C11 C16 H16 . . 120.3 ?
C3 C31 C32 . . 110.5(3) ?
C3 C31 C33 . . 110.6(2) ?
C32 C31 C33 . . 109.9(3) ?
C3 C31 C34 . . 108.8(2) ?
C32 C31 C34 . . 109.0(2) ?
C33 C31 C34 . . 108.0(3) ?
C31 C32 H32A . . 109.5 ?
C31 C32 H32B . . 109.5 ?
H32A C32 H32B . . 109.5 ?
C31 C32 H32C . . 109.5 ?
H32A C32 H32C . . 109.5 ?
H32B C32 H32C . . 109.5 ?
C31 C33 H33A . . 109.5 ?
C31 C33 H33B . . 109.5 ?
H33A C33 H33B . . 109.5 ?
C31 C33 H33C . . 109.5 ?
H33A C33 H33C . . 109.5 ?
H33B C33 H33C . . 109.5 ?
C31 C34 H34A . . 109.5 ?
C31 C34 H34B . . 109.5 ?
H34A C34 H34B . . 109.5 ?
C31 C34 H34C . . 109.5 ?
H34A C34 H34C . . 109.5 ?
H34B C34 H34C . . 109.5 ?
C5 N51 C57 . . 116.6(2) ?
C5 N51 H51 . . 110.0 ?
C57 N51 H51 . . 115.2 ?
N51 C57 C51 . . 110.4(2) ?
N51 C57 H571 . . 109.6 ?
C51 C57 H571 . . 109.6 ?
N51 C57 H572 . . 109.6 ?
C51 C57 H572 . . 109.6 ?
H571 C57 H572 . . 108.1 ?
C52 C51 C56 . . 118.2(3) ?
C52 C51 C57 . . 121.5(3) ?
C56 C51 C57 . . 120.3(3) ?
C51 C52 C53 . . 120.8(3) ?
C51 C52 H52 . . 119.6 ?
C53 C52 H52 . . 119.6 ?
C54 C53 C52 . . 121.0(3) ?
C54 C53 H53 . . 119.5 ?
C52 C53 H53 . . 119.5 ?
C55 C54 C53 . . 118.0(3) ?
C55 C54 C58 . . 120.6(3) ?
C53 C54 C58 . . 121.3(3) ?
C54 C55 C56 . . 121.3(3) ?
C54 C55 H55 . . 119.4 ?
C56 C55 H55 . . 119.4 ?
C51 C56 C55 . . 120.7(3) ?
C51 C56 H56 . . 119.7 ?
C55 C56 H56 . . 119.7 ?
C54 C58 H58A . . 109.5 ?
C54 C58 H58B . . 109.5 ?
H58A C58 H58B . . 109.5 ?
C54 C58 H58C . . 109.5 ?
H58A C58 H58C . . 109.5 ?
H58B C58 H58C . . 109.5 ?

loop_
_geom_bond_atom_site_label_1
_geom_bond_atom_site_label_2
_geom_bond_site_symmetry_2
_geom_bond_distance
_geom_bond_publ_flag
N1 C5 . 1.362(4) ?
N1 N2 . 1.371(3) ?
N1 C11 . 1.410(3) ?
N2 C3 . 1.320(3) ?
C3 C4 . 1.402(4) ?
C3 C31 . 1.501(4) ?
C4 C5 . 1.365(4) ?
C4 H4 . 0.9500 ?
C5 N51 . 1.376(4) ?
C11 C12 . 1.379(4) ?
C11 C16 . 1.384(4) ?
C12 C13 . 1.378(4) ?
C12 H12 . 0.9500 ?
C13 C14 . 1.370(4) ?
C13 H13 . 0.9500 ?
C14 C15 . 1.367(5) ?
C14 H14 . 0.9500 ?
C15 C16 . 1.376(4) ?
C15 H15 . 0.9500 ?
C16 H16 . 0.9500 ?
C31 C32 . 1.509(4) ?
C31 C33 . 1.510(4) ?
C31 C34 . 1.534(4) ?
C32 H32A . 0.9800 ?
C32 H32B . 0.9800 ?
C32 H32C . 0.9800 ?
C33 H33A . 0.9800 ?
C33 H33B . 0.9800 ?
C33 H33C . 0.9800 ?
C34 H34A . 0.9800 ?
C34 H34B . 0.9800 ?
C34 H34C . 0.9800 ?
N51 C57 . 1.438(4) ?
N51 H51 . 0.8800 ?
C57 C51 . 1.493(4) ?
C57 H571 . 0.9900 ?
C57 H572 . 0.9900 ?
C51 C52 . 1.379(4) ?
C51 C56 . 1.380(4) ?
C52 C53 . 1.385(5) ?
C52 H52 . 0.9500 ?
C53 C54 . 1.378(4) ?
C53 H53 . 0.9500 ?
C54 C55 . 1.375(4) ?
C54 C58 . 1.500(4) ?
C55 C56 . 1.385(4) ?
C55 H55 . 0.9500 ?
C56 H56 . 0.9500 ?
C58 H58A . 0.9800 ?
C58 H58B . 0.9800 ?
C58 H58C . 0.9800 ?

loop_
_geom_hbond_atom_site_label_D
_geom_hbond_atom_site_label_H
_geom_hbond_atom_site_label_A
_geom_hbond_site_symmetry_A
_geom_hbond_distance_DH
_geom_hbond_distance_HA
_geom_hbond_distance_DA
_geom_hbond_angle_DHA
_geom_hbond_publ_flag
C12 H12 N51 . 0.95 2.54 3.009(4) 111 no
N51 H51 <i>Cg</i>3 6_556 0.88 2.95 3.718(2) 147 no
C55 H55 <i>Cg</i>2 6_556 0.95 2.70 3.444(3) 136 no

loop_
_geom_torsion_atom_site_label_1
_geom_torsion_atom_site_label_2
_geom_torsion_atom_site_label_3
_geom_torsion_atom_site_label_4
_geom_torsion_site_symmetry_1
_geom_torsion_site_symmetry_2
_geom_torsion_site_symmetry_3
_geom_torsion_site_symmetry_4
_geom_torsion
_geom_torsion_publ_flag
C5 N1 N2 C3 . . . . 1.9(3) ?
C11 N1 N2 C3 . . . . 173.7(2) ?
N1 N2 C3 C4 . . . . -1.1(3) ?
N1 N2 C3 C31 . . . . 176.9(2) ?
N2 C3 C4 C5 . . . . -0.1(3) ?
C31 C3 C4 C5 . . . . -177.8(3) ?
N2 N1 C5 C4 . . . . -1.9(3) ?
C11 N1 C5 C4 . . . . -172.6(3) ?
N2 N1 C5 N51 . . . . 179.7(2) ?
C11 N1 C5 N51 . . . . 9.0(4) ?
C3 C4 C5 N1 . . . . 1.2(3) ?
C3 C4 C5 N51 . . . . 179.4(3) ?
C5 N1 C11 C12 . . . . -38.2(4) ?
N2 N1 C11 C12 . . . . 151.7(3) ?
C5 N1 C11 C16 . . . . 142.2(3) ?
N2 N1 C11 C16 . . . . -28.0(4) ?
C16 C11 C12 C13 . . . . -2.9(4) ?
N1 C11 C12 C13 . . . . 177.4(3) ?
C11 C12 C13 C14 . . . . 1.3(5) ?
C12 C13 C14 C15 . . . . 0.7(5) ?
C13 C14 C15 C16 . . . . -1.0(5) ?
C14 C15 C16 C11 . . . . -0.7(5) ?
C12 C11 C16 C15 . . . . 2.6(4) ?
N1 C11 C16 C15 . . . . -177.7(3) ?
N2 C3 C31 C32 . . . . 155.9(3) ?
C4 C3 C31 C32 . . . . -26.5(4) ?
N2 C3 C31 C33 . . . . 33.9(4) ?
C4 C3 C31 C33 . . . . -148.5(3) ?
N2 C3 C31 C34 . . . . -84.6(3) ?
C4 C3 C31 C34 . . . . 93.0(4) ?
N1 C5 N51 C57 . . . . -175.7(3) ?
C4 C5 N51 C57 . . . . 6.3(4) ?
C5 N51 C57 C51 . . . . -177.0(3) ?
N51 C57 C51 C52 . . . . -130.1(3) ?
N51 C57 C51 C56 . . . . 50.4(4) ?
C56 C51 C52 C53 . . . . -1.5(5) ?
C57 C51 C52 C53 . . . . 178.9(3) ?
C51 C52 C53 C54 . . . . 0.2(5) ?
C52 C53 C54 C55 . . . . 1.5(5) ?
C52 C53 C54 C58 . . . . -176.4(3) ?
C53 C54 C55 C56 . . . . -1.7(4) ?
C58 C54 C55 C56 . . . . 176.1(3) ?
C52 C51 C56 C55 . . . . 1.3(4) ?
C57 C51 C56 C55 . . . . -179.2(2) ?
C54 C55 C56 C51 . . . . 0.4(4) ?

loop_
_cod_related_entry_id
_cod_related_entry_database
_cod_related_entry_code
1 ChemSpider 30654165
